data_7024475
loop_
_publ_author_name
'Dong, Bao-Xia'
'Gu, Xiao-Jun'
'Xu, Qiang'

_publ_section_title
;
 Solvent effect on the construction of two microporous yttrium-organic
 frameworks with high thermostability via in situ ligand hydrolysis.
;
_journal_issue 24
_journal_name_full 'Dalton transactions (Cambridge, England : 2003)'
_journal_page_first 5683
_journal_page_last 5687
_journal_paper_doi 10.1039/b917515f
_journal_volume 39
_journal_year 2010
_chemical_formula_sum 'C42 H30 N2 O28 Y4'
_chemical_formula_weight 1366.32
_chemical_name_systematic
;
?
;
_space_group_IT_number 43
_symmetry_cell_setting orthorhombic
_symmetry_space_group_name_Hall 'F 2 -2d'
_symmetry_space_group_name_H-M 'F d d 2'
_atom_sites_solution_hydrogens geom
_atom_sites_solution_primary direct
_atom_sites_solution_secondary difmap
_audit_creation_method SHELXL-97
_cell_angle_alpha 90.00
_cell_angle_beta 90.00
_cell_angle_gamma 90.00
_cell_formula_units_Z 8
_cell_length_a 17.906(4)
_cell_length_b 18.919(4)
_cell_length_c 28.408(6)
_cell_measurement_reflns_used 2168
_cell_measurement_temperature 293(2)
_cell_measurement_theta_max 25.0
_cell_measurement_theta_min 3.13
_cell_volume 9624(4)
_computing_cell_refinement 'Bruker XSCANS'
_computing_data_collection 'Bruker XSCANS'
_computing_data_reduction 'Bruker SHELXTL'
_computing_molecular_graphics 'Bruker SHELXTL'
_computing_publication_material 'Bruker SHELXTL'
_computing_structure_refinement 'SHELXL-97 (Sheldrick, 1997)'
_computing_structure_solution 'SHELXS-97 (Sheldrick, 1990)'
_diffrn_ambient_temperature 293(2)
_diffrn_measured_fraction_theta_full 0.998
_diffrn_measured_fraction_theta_max 0.998
_diffrn_measurement_device_type 'four-circle diffractometer'
_diffrn_measurement_method 'profile data from \q/2\q scans'
_diffrn_radiation_monochromator graphite
_diffrn_radiation_source 'fine-focus sealed tube'
_diffrn_radiation_type MoK\a
_diffrn_radiation_wavelength 0.71073
_diffrn_reflns_av_R_equivalents 0.0675
_diffrn_reflns_av_sigmaI/netI 0.0387
_diffrn_reflns_limit_h_max 21
_diffrn_reflns_limit_h_min -19
_diffrn_reflns_limit_k_max 22
_diffrn_reflns_limit_k_min -22
_diffrn_reflns_limit_l_max 33
_diffrn_reflns_limit_l_min -33
_diffrn_reflns_number 18096
_diffrn_reflns_theta_full 25.00
_diffrn_reflns_theta_max 25.00
_diffrn_reflns_theta_min 3.13
_diffrn_standards_decay_% none
_diffrn_standards_interval_count none
_diffrn_standards_interval_time none
_diffrn_standards_number none
_exptl_absorpt_coefficient_mu 4.876
_exptl_absorpt_correction_T_max 0.325
_exptl_absorpt_correction_T_min 0.265
_exptl_absorpt_correction_type multi-scan
_exptl_absorpt_process_details 'ABSCOR; Higashi, 1995 [Higashi, T. (1995). ABSCOR. Rigaku Corporation, Tokyo'
_exptl_crystal_colour colorless
_exptl_crystal_density_diffrn 1.886
_exptl_crystal_density_meas ?
_exptl_crystal_density_method 'not measured'
_exptl_crystal_description block
_exptl_crystal_F_000 5408
_exptl_crystal_size_max 0.28
_exptl_crystal_size_mid 0.25
_exptl_crystal_size_min 0.23
_refine_diff_density_max 2.359
_refine_diff_density_min -0.759
_refine_diff_density_rms 0.157
_refine_ls_abs_structure_details 'Flack H D (1983), Acta Cryst. A39, 876-881'
_refine_ls_abs_structure_Flack 0(10)
_refine_ls_extinction_method none
_refine_ls_goodness_of_fit_ref 1.116
_refine_ls_hydrogen_treatment constr
_refine_ls_matrix_type full
_refine_ls_number_parameters 315
_refine_ls_number_reflns 2167
_refine_ls_number_restraints 4
_refine_ls_restrained_S_all 1.125
_refine_ls_R_factor_all 0.0601
_refine_ls_R_factor_gt 0.0511
_refine_ls_shift/su_max 0.004
_refine_ls_shift/su_mean 0.000
_refine_ls_structure_factor_coef Fsqd
_refine_ls_weighting_details 'calc w=1/[\s^2^(Fo^2^)+(0.0924P)^2^+113.6976P] where P=(Fo^2^+2Fc^2^)/3'
_refine_ls_weighting_scheme calc
_refine_ls_wR_factor_gt 0.1515
_refine_ls_wR_factor_ref 0.1571
_reflns_number_gt 1886
_reflns_number_total 2167
_reflns_threshold_expression >2sigma(I)
_cod_data_source_file b917515f.txt
_cod_data_source_block 1
_cod_depositor_comments
;
The following automatic conversions were performed:

'_symmetry_cell_setting' value 'Orthorhombic' changed to
'orthorhombic' according to
/home/saulius/struct/CIF-dictionaries/cif_core.dic dictionary named
'cif_core.dic' version 2.4.2 from 2011-04-26.

Automatic conversion script
Id: cif_fix_values 1891 2012-01-12 08:04:46Z andrius 

The following automatic conversions were performed:

'_exptl_crystal_density_meas' value 'none' was changed to '?' - the
value is perceived as not measured.

Automatic conversion script
Id: cif_fix_values 3008 2015-01-20 13:52:24Z robertas 
;
_cod_original_cell_volume 9624(3)
_cod_original_sg_symbol_H-M Fdd2
_cod_database_code 7024475

loop_
_symmetry_equiv_pos_as_xyz
'x, y, z'
'-x, -y, z'
'x+1/4, -y+1/4, z+1/4'
'-x+1/4, y+1/4, z+1/4'
'x, y+1/2, z+1/2'
'-x, -y+1/2, z+1/2'
'x+1/4, -y+3/4, z+3/4'
'-x+1/4, y+3/4, z+3/4'
'x+1/2, y, z+1/2'
'-x+1/2, -y, z+1/2'
'x+3/4, -y+1/4, z+3/4'
'-x+3/4, y+1/4, z+3/4'
'x+1/2, y+1/2, z'
'-x+1/2, -y+1/2, z'
'x+3/4, -y+3/4, z+1/4'
'-x+3/4, y+3/4, z+1/4'

loop_
_atom_site_label
_atom_site_type_symbol
_atom_site_fract_x
_atom_site_fract_y
_atom_site_fract_z
_atom_site_U_iso_or_equiv
_atom_site_adp_type
_atom_site_occupancy
_atom_site_symmetry_multiplicity
_atom_site_calc_flag
_atom_site_refinement_flags
Y1 Y -1.5000 -0.5000 -0.99196(5) 0.0157(4) Uani 1 2 d S
Y2 Y -1.2500 -0.7500 -0.75383(5) 0.0199(5) Uani 1 2 d S
Y3 Y -1.24362(5) -0.49606(6) -0.88585(4) 0.0186(4) Uani 1 1 d .
C1 C -1.4171(5) -0.6206(8) -0.8156(5) 0.027(3) Uani 1 1 d D
C2 C -1.4580(7) -0.5982(8) -0.8551(5) 0.026(3) Uani 1 1 d .
H2A H -1.4328 -0.5822 -0.8817 0.031 Uiso 1 1 calc R
C3 C -1.5367(7) -0.5999(7) -0.8548(5) 0.023(3) Uani 1 1 d .
C4 C -1.5737(6) -0.6259(9) -0.8157(6) 0.027(2) Uani 1 1 d .
H4A H -1.6256 -0.6284 -0.8158 0.032 Uiso 1 1 calc R
C5 C -1.5348(7) -0.6481(7) -0.7768(5) 0.022(3) Uani 1 1 d .
C6 C -1.4572(7) -0.6458(7) -0.7761(5) 0.026(3) Uani 1 1 d .
H6A H -1.4315 -0.6610 -0.7495 0.031 Uiso 1 1 calc R
C7 C -1.3362(5) -0.6186(8) -0.8164(5) 0.028(3) Uani 1 1 d D
C8 C -1.5789(7) -0.5731(7) -0.8965(5) 0.023(3) Uani 1 1 d .
C9 C -1.5760(7) -0.6757(7) -0.7336(5) 0.025(3) Uani 1 1 d .
C10 C -1.6627(6) -0.6101(6) -1.0767(5) 0.024(3) Uani 1 1 d .
C11 C -1.7010(6) -0.6376(7) -1.1144(5) 0.024(3) Uani 1 1 d .
H11A H -1.6749 -0.6522 -1.1410 0.029 Uiso 1 1 calc R
C12 C -1.7792(7) -0.6439(8) -1.1132(5) 0.029(3) Uani 1 1 d .
C13 C -1.8167(6) -0.6189(8) -1.0730(5) 0.024(3) Uani 1 1 d .
H13A H -1.8686 -0.6202 -1.0723 0.029 Uiso 1 1 calc R
C14 C -1.7793(7) -0.5929(7) -1.0351(4) 0.022(3) Uani 1 1 d .
C15 C -1.6999(6) -0.5889(7) -1.0364(4) 0.022(3) Uani 1 1 d .
H15A H -1.6734 -0.5722 -1.0105 0.026 Uiso 1 1 calc R
C16 C -1.5778(6) -0.6044(6) -1.0784(4) 0.022(2) Uani 1 1 d .
C17 C -1.0708(6) -0.5718(7) -0.9027(5) 0.023(3) Uani 1 1 d .
C18 C -1.1792(7) -0.4329(7) -0.9931(5) 0.022(3) Uani 1 1 d .
C19 C -1.1578(13) -0.4978(11) -0.7735(9) 0.079(6) Uiso 1 1 d .
H19A H -1.1085 -0.4992 -0.7837 0.095 Uiso 1 1 calc R
C20 C -1.2476(9) -0.4969(11) -0.7136(11) 0.084(8) Uiso 1 1 d D
H20A H -1.2504 -0.4961 -0.6799 0.127 Uiso 1 1 calc R
H20B H -1.2717 -0.5388 -0.7252 0.127 Uiso 1 1 calc R
H20C H -1.2722 -0.4560 -0.7262 0.127 Uiso 1 1 calc R
C21 C -1.1004(16) -0.4989(16) -0.7053(11) 0.132(11) Uiso 1 1 d .
H21A H -1.1087 -0.4981 -0.6719 0.199 Uiso 1 1 calc R
H21B H -1.0711 -0.4587 -0.7143 0.199 Uiso 1 1 calc R
H21C H -1.0744 -0.5415 -0.7137 0.199 Uiso 1 1 calc R
N1 N -1.1683(8) -0.4969(8) -0.7284(6) 0.071(4) Uiso 1 1 d D
O1 O -1.2990(5) -0.6468(5) -0.7827(3) 0.030(2) Uani 1 1 d .
O2 O -1.3043(5) -0.5848(6) -0.8495(4) 0.039(3) Uani 1 1 d .
O3 O -1.5467(5) -0.5668(6) -0.9344(4) 0.034(2) Uani 1 1 d .
O4 O -1.3532(4) -0.4398(5) -0.8903(4) 0.031(2) Uani 1 1 d .
O5 O -1.3945(4) -0.5613(5) -0.9876(4) 0.030(2) Uani 1 1 d .
O6 O -1.5398(5) -0.6844(5) -0.6960(3) 0.028(2) Uani 1 1 d .
O7 O -1.5455(4) -0.5700(5) -1.0472(3) 0.032(2) Uani 1 1 d .
O8 O -1.2034(4) -0.3838(5) -0.8627(3) 0.030(2) Uani 1 1 d .
O9 O -1.1359(5) -0.5552(6) -0.8958(4) 0.037(3) Uani 1 1 d .
O10 O -1.2869(5) -0.6867(6) -0.6899(4) 0.037(3) Uani 1 1 d .
O11 O -1.2126(5) -0.4369(5) -0.9542(4) 0.032(2) Uani 1 1 d .
O12 O -1.3598(4) -0.8031(6) -0.7489(4) 0.036(2) Uani 1 1 d .
O13 O -1.2081(7) -0.4970(6) -0.8053(4) 0.061(3) Uiso 1 1 d .
O2W O -1.2500 -0.7500 -0.9425(11) 0.36(4) Uiso 1 2 d SD
O1W O -1.2500 -0.7500 -0.8360(8) 0.097(7) Uiso 1 2 d SD

loop_
_atom_site_aniso_label
_atom_site_aniso_U_11
_atom_site_aniso_U_22
_atom_site_aniso_U_33
_atom_site_aniso_U_23
_atom_site_aniso_U_13
_atom_site_aniso_U_12
Y1 0.0151(7) 0.0210(9) 0.0110(9) 0.000 0.000 -0.0007(6)
Y2 0.0197(8) 0.0271(10) 0.0128(9) 0.000 0.000 0.0007(6)
Y3 0.0151(5) 0.0277(8) 0.0130(5) -0.0002(5) -0.0011(5) 0.0009(4)
C1 0.023(5) 0.036(7) 0.023(6) 0.004(5) 0.005(6) 0.000(6)
C2 0.024(6) 0.039(8) 0.016(6) 0.005(6) -0.002(5) -0.006(5)
C3 0.026(6) 0.024(7) 0.019(7) 0.000(6) 0.008(5) -0.002(5)
C4 0.021(5) 0.035(7) 0.026(6) 0.003(5) -0.002(6) -0.004(6)
C5 0.016(6) 0.028(7) 0.022(6) 0.007(6) 0.006(5) -0.008(5)
C6 0.023(6) 0.027(7) 0.027(7) 0.012(6) -0.007(6) -0.006(5)
C7 0.019(5) 0.036(7) 0.029(6) 0.007(5) 0.002(6) -0.002(6)
C8 0.027(6) 0.026(7) 0.017(7) 0.001(5) -0.001(5) 0.001(5)
C9 0.029(7) 0.017(7) 0.028(8) 0.007(6) 0.002(6) 0.003(5)
C10 0.020(5) 0.017(7) 0.035(8) -0.008(6) 0.001(5) 0.005(4)
C11 0.018(5) 0.031(8) 0.022(6) -0.005(6) -0.002(5) 0.000(5)
C12 0.024(6) 0.041(9) 0.022(7) -0.003(6) 0.011(6) 0.004(6)
C13 0.023(5) 0.029(7) 0.020(6) -0.010(6) 0.003(5) 0.007(5)
C14 0.023(6) 0.023(7) 0.021(7) -0.009(5) 0.000(5) 0.007(5)
C15 0.022(6) 0.025(7) 0.018(7) -0.013(5) 0.000(5) 0.002(5)
C16 0.017(5) 0.025(7) 0.023(6) -0.004(5) 0.000(5) 0.004(5)
C17 0.011(5) 0.033(8) 0.025(7) 0.006(6) -0.007(5) 0.005(5)
C18 0.027(6) 0.023(7) 0.016(6) 0.008(5) -0.002(5) -0.001(5)
O1 0.026(4) 0.036(6) 0.028(5) 0.007(4) 0.001(4) 0.005(4)
O2 0.019(4) 0.056(7) 0.042(6) 0.020(5) 0.003(4) -0.006(4)
O3 0.031(5) 0.050(7) 0.021(5) 0.011(5) 0.002(4) 0.004(4)
O4 0.019(4) 0.041(6) 0.033(5) -0.010(5) -0.003(4) 0.015(4)
O5 0.021(4) 0.039(6) 0.030(5) -0.007(4) 0.002(4) 0.001(4)
O6 0.034(5) 0.033(6) 0.018(5) 0.009(4) -0.011(4) 0.001(4)
O7 0.021(4) 0.046(6) 0.027(5) -0.023(4) 0.000(4) -0.007(4)
O8 0.025(4) 0.036(6) 0.029(5) -0.003(4) -0.002(4) -0.001(4)
O9 0.021(4) 0.050(7) 0.041(6) 0.015(5) 0.003(4) 0.016(4)
O10 0.028(5) 0.060(7) 0.021(5) -0.015(5) 0.002(4) -0.007(5)
O11 0.038(5) 0.035(6) 0.022(5) 0.011(4) 0.002(4) -0.002(4)
O12 0.019(4) 0.055(7) 0.034(6) -0.017(5) 0.000(4) -0.005(4)

loop_
_atom_type_symbol
_atom_type_description
_atom_type_scat_dispersion_real
_atom_type_scat_dispersion_imag
_atom_type_scat_source
C C 0.0033 0.0000 'International Tables Vol C Tables 4.2.6.8 and 6.1.1.4'
H H 0.0000 0.0000 'International Tables Vol C Tables 4.2.6.8 and 6.1.1.4'
O O 0.0106 0.0000 'International Tables Vol C Tables 4.2.6.8 and 6.1.1.4'
Y Y -2.7962 0.0000 'International Tables Vol C Tables 4.2.6.8 and 6.1.1.4'
N N 0.0061 0.0000 'International Tables Vol C Tables 4.2.6.8 and 6.1.1.4'

loop_
_geom_angle_atom_site_label_1
_geom_angle_atom_site_label_2
_geom_angle_atom_site_label_3
_geom_angle
_geom_angle_site_symmetry_1
_geom_angle_site_symmetry_3
O7 Y1 O7 89.5(5) 2_245 .
O7 Y1 O5 92.2(3) 2_245 .
O7 Y1 O5 92.3(3) . .
O7 Y1 O5 92.3(3) 2_245 2_245
O7 Y1 O5 92.2(3) . 2_245
O5 Y1 O5 173.6(5) . 2_245
O7 Y1 O3 92.5(4) 2_245 2_245
O7 Y1 O3 177.7(4) . 2_245
O5 Y1 O3 86.3(4) . 2_245
O5 Y1 O3 89.0(4) 2_245 2_245
O7 Y1 O3 177.7(4) 2_245 .
O7 Y1 O3 92.5(4) . .
O5 Y1 O3 89.0(4) . .
O5 Y1 O3 86.3(4) 2_245 .
O3 Y1 O3 85.6(6) 2_245 .
O12 Y2 O12 172.8(6) 14_235 .
O12 Y2 O10 88.2(4) 14_235 .
O12 Y2 O10 86.0(4) . .
O12 Y2 O10 86.0(4) 14_235 14_235
O12 Y2 O10 88.2(4) . 14_235
O10 Y2 O10 74.0(6) . 14_235
O12 Y2 O1 94.0(4) 14_235 14_235
O12 Y2 O1 88.6(3) . 14_235
O10 Y2 O1 147.7(4) . 14_235
O10 Y2 O1 74.0(4) 14_235 14_235
O12 Y2 O1 88.6(3) 14_235 .
O12 Y2 O1 94.0(4) . .
O10 Y2 O1 74.0(4) . .
O10 Y2 O1 147.7(4) 14_235 .
O1 Y2 O1 138.1(5) 14_235 .
O12 Y2 O1W 93.6(3) 14_235 .
O12 Y2 O1W 93.6(3) . .
O10 Y2 O1W 143.0(3) . .
O10 Y2 O1W 143.0(3) 14_235 .
O1 Y2 O1W 69.1(2) 14_235 .
O1 Y2 O1W 69.1(2) . .
O4 Y3 O9 169.5(5) . .
O4 Y3 O2 87.5(4) . .
O9 Y3 O2 95.8(4) . .
O4 Y3 O11 86.2(4) . .
O9 Y3 O11 86.0(4) . .
O2 Y3 O11 149.7(4) . .
O4 Y3 O6 85.1(3) . 7_534
O9 Y3 O6 86.1(4) . 7_534
O2 Y3 O6 75.1(4) . 7_534
O11 Y3 O6 74.9(4) . 7_534
O4 Y3 O8 81.6(3) . .
O9 Y3 O8 102.9(3) . .
O2 Y3 O8 134.2(4) . .
O11 Y3 O8 73.9(3) . .
O6 Y3 O8 146.7(4) 7_534 .
O4 Y3 O13 107.0(4) . .
O9 Y3 O13 83.5(4) . .
O2 Y3 O13 71.4(4) . .
O11 Y3 O13 138.5(4) . .
O6 Y3 O13 143.6(4) 7_534 .
O8 Y3 O13 69.7(3) . .
C2 C1 C6 118.1(9) . .
C2 C1 C7 120.0(12) . .
C6 C1 C7 121.8(12) . .
C1 C2 C3 120.6(11) . .
C1 C2 H2A 119.7 . .
C3 C2 H2A 119.7 . .
C4 C3 C2 119.4(12) . .
C4 C3 C8 120.9(11) . .
C2 C3 C8 119.6(11) . .
C5 C4 C3 120.8(9) . .
C5 C4 H4A 119.6 . .
C3 C4 H4A 119.6 . .
C4 C5 C6 120.7(12) . .
C4 C5 C9 120.5(11) . .
C6 C5 C9 118.8(11) . .
C5 C6 C1 120.3(12) . .
C5 C6 H6A 119.8 . .
C1 C6 H6A 119.8 . .
O2 C7 O1 121.8(8) . .
O2 C7 C1 118.2(12) . .
O1 C7 C1 119.8(12) . .
O3 C8 O4 124.1(13) . 2_245
O3 C8 C3 119.3(11) . .
O4 C8 C3 116.5(11) 2_245 .
O5 C9 O6 123.5(13) 15_435 .
O5 C9 C5 117.9(12) 15_435 .
O6 C9 C5 118.6(11) . .
C11 C10 C15 120.9(10) . .
C11 C10 C16 120.0(11) . .
C15 C10 C16 119.1(11) . .
C10 C11 C12 120.7(13) . .
C10 C11 H11A 119.6 . .
C12 C11 H11A 119.6 . .
C11 C12 C13 117.8(13) . .
C11 C12 C17 121.1(12) . 7_434
C13 C12 C17 121.1(11) . 7_434
C14 C13 C12 121.9(10) . .
C14 C13 H13A 119.0 . .
C12 C13 H13A 119.0 . .
C13 C14 C15 119.4(11) . .
C13 C14 C18 120.5(11) . 2_245
C15 C14 C18 120.1(11) . 2_245
C10 C15 C14 119.1(11) . .
C10 C15 H15A 120.5 . .
C14 C15 H15A 120.5 . .
O7 C16 O8 125.4(10) . 8_244
O7 C16 C10 118.6(10) . .
O8 C16 C10 116.0(11) 8_244 .
O9 C17 O10 125.1(12) . 7_534
O9 C17 C12 117.8(12) . 15_535
O10 C17 C12 117.1(11) 7_534 15_535
O11 C18 O12 124.2(12) . 7_534
O11 C18 C14 119.1(10) . 2_245
O12 C18 C14 116.7(11) 7_534 2_245
O13 C19 N1 127(2) . .
O13 C19 H19A 116.7 . .
N1 C19 H19A 116.7 . .
N1 C20 H20A 109.5 . .
N1 C20 H20B 109.5 . .
H20A C20 H20B 109.5 . .
N1 C20 H20C 109.5 . .
H20A C20 H20C 109.5 . .
H20B C20 H20C 109.5 . .
N1 C21 H21A 109.5 . .
N1 C21 H21B 109.5 . .
H21A C21 H21B 109.5 . .
N1 C21 H21C 109.5 . .
H21A C21 H21C 109.5 . .
H21B C21 H21C 109.5 . .
C19 N1 C21 110(2) . .
C19 N1 C20 115(2) . .
C21 N1 C20 135(2) . .
C7 O1 Y2 145.1(10) . .
C7 O2 Y3 158.6(10) . .
C8 O3 Y1 151.0(10) . .
C8 O4 Y3 162.3(9) 2_245 .
C9 O5 Y1 159.8(9) 7_534 .
C9 O6 Y3 152.4(9) . 15_435
C16 O7 Y1 173.0(8) . .
C16 O8 Y3 139.5(8) 4_255 .
C17 O9 Y3 165.0(10) . .
C17 O10 Y2 154.0(10) 15_435 .
C18 O11 Y3 151.9(9) . .
C18 O12 Y2 164.6(9) 15_435 .
C19 O13 Y3 150.6(14) . .

loop_
_geom_bond_atom_site_label_1
_geom_bond_atom_site_label_2
_geom_bond_distance
_geom_bond_site_symmetry_2
Y1 O7 2.209(8) 2_245
Y1 O7 2.209(8) .
Y1 O5 2.220(8) .
Y1 O5 2.220(8) 2_245
Y1 O3 2.228(10) 2_245
Y1 O3 2.228(10) .
Y2 O12 2.212(8) 14_235
Y2 O12 2.212(8) .
Y2 O10 2.274(10) .
Y2 O10 2.274(10) 14_235
Y2 O1 2.292(9) 14_235
Y2 O1 2.292(9) .
Y2 O1W 2.33(2) .
Y3 O4 2.236(8) .
Y3 O9 2.247(9) .
Y3 O2 2.251(9) .
Y3 O11 2.310(10) .
Y3 O6 2.310(9) 7_534
Y3 O8 2.337(9) .
Y3 O13 2.376(13) .
C1 C2 1.405(19) .
C1 C6 1.416(19) .
C1 C7 1.449(9) .
C2 C3 1.410(18) .
C2 H2A 0.9300 .
C3 C4 1.38(2) .
C3 C8 1.492(18) .
C4 C5 1.37(2) .
C4 H4A 0.9300 .
C5 C6 1.390(18) .
C5 C9 1.524(18) .
C6 H6A 0.9300 .
C7 O2 1.273(16) .
C7 O1 1.283(15) .
C8 O3 1.229(17) .
C8 O4 1.252(15) 2_245
C9 O5 1.257(15) 15_435
C9 O6 1.259(16) .
C10 C11 1.375(19) .
C10 C15 1.384(18) .
C10 C16 1.524(15) .
C11 C12 1.405(17) .
C11 H11A 0.9300 .
C12 C13 1.408(18) .
C12 C17 1.494(19) 7_434
C13 C14 1.360(18) .
C13 H13A 0.9300 .
C14 C15 1.425(17) .
C14 C18 1.488(17) 2_245
C15 H15A 0.9300 .
C16 O7 1.243(14) .
C16 O8 1.254(14) 8_244
C17 O9 1.224(15) .
C17 O10 1.229(17) 7_534
C17 C12 1.494(19) 15_535
C18 O11 1.258(16) .
C18 O12 1.281(14) 7_534
C18 C14 1.488(17) 2_245
C19 O13 1.28(2) .
C19 N1 1.29(3) .
C19 H19A 0.9300 .
C20 N1 1.482(10) .
C20 H20A 0.9600 .
C20 H20B 0.9600 .
C20 H20C 0.9600 .
C21 N1 1.38(3) .
C21 H21A 0.9600 .
C21 H21B 0.9600 .
C21 H21C 0.9600 .
O4 C8 1.252(15) 2_245
O5 C9 1.257(15) 7_534
O6 Y3 2.310(9) 15_435
O8 C16 1.254(14) 4_255
O10 C17 1.229(17) 15_435
O12 C18 1.281(14) 15_435
